data_7028519
loop_
_publ_author_name
'Arroyo, Marta'
'G\'omez-Iglesias, Patricia'
'Ant\'on, Noelia'
'Garc\'ia-Rodr\'iguez, Ra\'ul'
'Alegria, Elisabete C. B. A.'
'Pombeiro, Armando J. L.'
'Miguel, Daniel'
'Villafa\~ne, Fernando'

_publ_section_title
;
 Homo- and heteropolymetallic 3-(2-pyridyl)pyrazolate manganese and
 rhenium complexes.
;
_journal_issue 10
_journal_name_full 'Dalton transactions (Cambridge, England : 2003)'
_journal_page_first 4009
_journal_page_last 4020
_journal_paper_doi 10.1039/c3dt53439a
_journal_volume 43
_journal_year 2014
_chemical_formula_sum 'C47 H44 K2 Mn2 N12 O9'
_chemical_formula_weight 1109.02
_chemical_name_systematic
; 
 ? 
;
_space_group_IT_number 2
_symmetry_cell_setting triclinic
_symmetry_space_group_name_Hall '-P 1'
_symmetry_space_group_name_H-M 'P -1'
_atom_sites_solution_hydrogens geom
_atom_sites_solution_primary direct
_atom_sites_solution_secondary difmap
_audit_creation_method SHELXL-97
_cell_angle_alpha 89.590(6)
_cell_angle_beta 80.340(6)
_cell_angle_gamma 77.518(7)
_cell_formula_units_Z 1
_cell_length_a 9.6794(9)
_cell_length_b 11.8606(10)
_cell_length_c 13.2110(8)
_cell_measurement_reflns_used 1729
_cell_measurement_temperature 293(2)
_cell_measurement_theta_max 28.6695
_cell_measurement_theta_min 2.1830
_cell_volume 1459.2(2)
_computing_cell_refinement
; 
'Sun Jul 14 21:16:13 2013' 
;
_computing_data_collection
; 
'Sun Jul 14 21:16:13 2013' 
;
_computing_data_reduction
; 
'Sun Jul 14 21:16:13 2013' 
;
_computing_structure_refinement 'SHELXL-97 (Sheldrick, 1997)'
_computing_structure_solution 'SHELXS-97 (Sheldrick, 1990)'
_diffrn_ambient_temperature 293(2)
_diffrn_detector_area_resol_mean 10.4757
_diffrn_measured_fraction_theta_full 0.997
_diffrn_measured_fraction_theta_max 0.858
_diffrn_measurement_device_type 'SuperNova, Dual, Cu at zero, Atlas'
_diffrn_measurement_method '\w scans'
_diffrn_radiation_monochromator graphite
_diffrn_radiation_source 'fine-focus sealed tube'
_diffrn_radiation_type MoK\a
_diffrn_radiation_wavelength 0.71073
_diffrn_reflns_av_R_equivalents 0.0693
_diffrn_reflns_av_sigmaI/netI 0.1442
_diffrn_reflns_limit_h_max 11
_diffrn_reflns_limit_h_min -12
_diffrn_reflns_limit_k_max 15
_diffrn_reflns_limit_k_min -14
_diffrn_reflns_limit_l_max 17
_diffrn_reflns_limit_l_min -9
_diffrn_reflns_number 9407
_diffrn_reflns_theta_full 26.00
_diffrn_reflns_theta_max 28.72
_diffrn_reflns_theta_min 2.19
_exptl_absorpt_coefficient_mu 0.633
_exptl_absorpt_correction_T_max 0.943
_exptl_absorpt_correction_T_min 0.862
_exptl_absorpt_correction_type analytical
_exptl_absorpt_process_details
;
CrysAlisPro, Oxford Diffraction Ltd.,
Version 1.171.34.44 (release 25-10-2010 CrysAlis171 .NET)
(compiled Oct 25 2010,18:11:34)
Analytical numeric absorption correction using a multifaceted crystal
            model based on expressions derived by R.C. Clark & J.S. Reid.
(Clark, R. C. & Reid, J. S. (1995). Acta Cryst. A51, 887-897)
;
_exptl_crystal_colour 'pale yellow'
_exptl_crystal_density_diffrn 1.262
_exptl_crystal_density_method 'not measured'
_exptl_crystal_description BLOCK
_exptl_crystal_F_000 570
_exptl_crystal_size_max 0.3357
_exptl_crystal_size_mid 0.1507
_exptl_crystal_size_min 0.1087
_refine_diff_density_max 0.541
_refine_diff_density_min -0.409
_refine_diff_density_rms 0.092
_refine_ls_extinction_method none
_refine_ls_goodness_of_fit_ref 0.944
_refine_ls_hydrogen_treatment constr
_refine_ls_matrix_type full
_refine_ls_number_parameters 332
_refine_ls_number_reflns 6477
_refine_ls_number_restraints 0
_refine_ls_restrained_S_all 0.944
_refine_ls_R_factor_all 0.1152
_refine_ls_R_factor_gt 0.0922
_refine_ls_shift/su_max 0.003
_refine_ls_shift/su_mean 0.001
_refine_ls_structure_factor_coef Fsqd
_refine_ls_weighting_details 'calc w=1/[\s^2^(Fo^2^)+(0.1416P)^2^+0.0000P] where P=(Fo^2^+2Fc^2^)/3'
_refine_ls_weighting_scheme calc
_refine_ls_wR_factor_gt 0.2215
_refine_ls_wR_factor_ref 0.2303
_reflns_number_gt 1705
_reflns_number_total 6477
_reflns_threshold_expression >2sigma(I)
_cod_data_source_file c3dt53439a.txt
_cod_data_source_block Compound_K3a_data_fv51a
_cod_database_code 7028519

loop_
_symmetry_equiv_pos_as_xyz
'x, y, z'
'-x, -y, -z'

loop_
_atom_site_label
_atom_site_type_symbol
_atom_site_fract_x
_atom_site_fract_y
_atom_site_fract_z
_atom_site_U_iso_or_equiv
_atom_site_adp_type
_atom_site_occupancy
_atom_site_symmetry_multiplicity
_atom_site_calc_flag
_atom_site_refinement_flags
Mn1 Mn 1.28875(14) -0.11552(13) 0.73458(10) 0.0716(6) Uani 1 1 d .
C1 C 1.3359(10) -0.0818(8) 0.8558(8) 0.076(3) Uani 1 1 d .
O1 O 1.3597(9) -0.0622(8) 0.9347(6) 0.121(3) Uani 1 1 d .
C2 C 1.4690(10) -0.1229(9) 0.6729(7) 0.087(3) Uani 1 1 d .
O2 O 1.5883(8) -0.1296(8) 0.6354(6) 0.135(3) Uani 1 1 d .
C3 C 1.3320(12) -0.2642(11) 0.7602(9) 0.097(3) Uani 1 1 d .
O3 O 1.3607(10) -0.3582(8) 0.7821(8) 0.150(4) Uani 1 1 d .
N1 N 1.2018(8) -0.1362(6) 0.6058(5) 0.070(2) Uani 1 1 d .
N2 N 1.0828(7) -0.1126(6) 0.7938(5) 0.069(2) Uani 1 1 d .
N3 N 1.0132(9) -0.1135(7) 0.8927(6) 0.090(3) Uani 1 1 d .
N4 N 0.9662(12) 0.3476(9) 0.8683(9) 0.115(3) Uani 1 1 d .
N5 N 1.1466(8) 0.1368(7) 0.7745(6) 0.073(2) Uani 1 1 d .
N6 N 1.2370(8) 0.0566(7) 0.7080(5) 0.071(2) Uani 1 1 d .
K1 K 0.9062(2) 0.1309(2) 0.91114(17) 0.0928(9) Uani 1 1 d .
C11 C 1.2677(11) -0.1423(9) 0.5063(8) 0.086(3) Uani 1 1 d .
H11 H 1.3646 -0.1404 0.4932 0.103 Uiso 1 1 calc R
C12 C 1.2023(13) -0.1510(10) 0.4244(9) 0.104(4) Uani 1 1 d .
H12 H 1.2530 -0.1551 0.3577 0.125 Uiso 1 1 calc R
C13 C 1.0618(14) -0.1534(10) 0.4425(8) 0.102(4) Uani 1 1 d .
H13 H 1.0158 -0.1614 0.3874 0.123 Uiso 1 1 calc R
C14 C 0.9849(12) -0.1443(9) 0.5408(9) 0.095(3) Uani 1 1 d .
H14 H 0.8875 -0.1446 0.5531 0.114 Uiso 1 1 calc R
C15 C 1.0591(10) -0.1346(8) 0.6215(7) 0.071(2) Uani 1 1 d .
C16 C 0.9962(9) -0.1259(7) 0.7297(7) 0.066(2) Uani 1 1 d .
C17 C 0.8623(11) -0.1326(9) 0.7848(9) 0.090(3) Uani 1 1 d .
H17 H 0.7817 -0.1422 0.7592 0.108 Uiso 1 1 calc R
C18 C 0.8765(11) -0.1219(9) 0.8828(9) 0.092(3) Uani 1 1 d .
H18 H 0.8186 -0.1572 0.9367 0.110 Uiso 1 1 calc R
C19 C 0.8884(17) 0.4497(15) 0.9171(14) 0.156(6) Uani 1 1 d .
H19 H 0.8184 0.4474 0.9742 0.188 Uiso 1 1 calc R
C20 C 0.911(2) 0.5505(15) 0.8846(19) 0.182(9) Uani 1 1 d .
H20 H 0.8497 0.6186 0.9122 0.218 Uiso 1 1 calc R
C21 C 1.027(3) 0.5540(15) 0.8095(18) 0.177(8) Uani 1 1 d .
H21 H 1.0510 0.6243 0.7922 0.213 Uiso 1 1 calc R
C22 C 1.1062(15) 0.4548(14) 0.7605(13) 0.136(5) Uani 1 1 d .
H22 H 1.1822 0.4562 0.7074 0.163 Uiso 1 1 calc R
C23 C 1.0708(15) 0.3524(11) 0.7914(11) 0.112(4) Uani 1 1 d .
C24 C 1.1562(11) 0.2447(10) 0.7364(8) 0.082(3) Uani 1 1 d .
C25 C 1.2545(13) 0.2291(12) 0.6447(9) 0.110(4) Uani 1 1 d .
H25 H 1.2831 0.2861 0.6027 0.132 Uiso 1 1 calc R
C26 C 1.3003(11) 0.1107(11) 0.6294(8) 0.092(3) Uani 1 1 d .
H26 H 1.3652 0.0739 0.5732 0.110 Uiso 1 1 calc R
O40 O 0.6502(9) 0.2148(11) 0.8382(7) 0.135(3) Uani 1 1 d .
C41 C 0.5391(17) 0.1561(14) 0.8504(11) 0.149(6) Uani 1 1 d .
H41A H 0.5653 0.0841 0.8850 0.179 Uiso 1 1 calc R
H41B H 0.5157 0.1393 0.7844 0.179 Uiso 1 1 calc R
C42 C 0.4173(15) 0.2348(16) 0.9133(13) 0.160(7) Uani 1 1 d .
H42A H 0.4113 0.2157 0.9852 0.191 Uiso 1 1 calc R
H42B H 0.3279 0.2300 0.8915 0.191 Uiso 1 1 calc R
C43 C 0.446(2) 0.3529(16) 0.897(2) 0.241(12) Uani 1 1 d .
H43A H 0.3774 0.3986 0.8591 0.289 Uiso 1 1 calc R
H43B H 0.4390 0.3921 0.9627 0.289 Uiso 1 1 calc R
C44 C 0.584(2) 0.3367(16) 0.842(2) 0.258(14) Uani 1 1 d .
H44A H 0.6394 0.3799 0.8751 0.310 Uiso 1 1 calc R
H44B H 0.5810 0.3643 0.7731 0.310 Uiso 1 1 calc R
C90 C 0.612(3) 0.527(2) 0.540(3) 0.53(9) Uani 0.50 1 d P
H90A H 0.5637 0.5700 0.6024 0.802 Uiso 0.50 1 calc PR
H90B H 0.5677 0.4639 0.5311 0.802 Uiso 0.50 1 calc PR
H90C H 0.6057 0.5769 0.4830 0.802 Uiso 0.50 1 calc PR
O90 O 0.752(3) 0.486(2) 0.547(3) 0.43(3) Uani 0.50 1 d PR
H90 H 0.8005 0.5343 0.5343 0.650 Uiso 0.50 1 d PR

loop_
_atom_site_aniso_label
_atom_site_aniso_U_11
_atom_site_aniso_U_22
_atom_site_aniso_U_33
_atom_site_aniso_U_23
_atom_site_aniso_U_13
_atom_site_aniso_U_12
Mn1 0.0710(10) 0.0834(12) 0.0610(9) 0.0046(8) -0.0040(7) -0.0235(8)
C1 0.086(7) 0.062(7) 0.076(7) 0.021(6) -0.011(5) -0.009(5)
O1 0.157(8) 0.154(8) 0.070(5) 0.016(5) -0.049(5) -0.051(6)
C2 0.066(6) 0.125(9) 0.074(6) 0.013(6) -0.007(5) -0.034(6)
O2 0.065(5) 0.210(10) 0.125(7) 0.007(6) 0.007(4) -0.038(5)
C3 0.109(9) 0.093(9) 0.090(8) 0.026(7) -0.023(6) -0.021(7)
O3 0.152(8) 0.090(7) 0.191(10) 0.040(7) -0.005(7) -0.009(6)
N1 0.082(5) 0.060(5) 0.063(5) 0.000(4) 0.002(4) -0.013(4)
N2 0.072(5) 0.083(6) 0.053(4) 0.004(4) 0.004(4) -0.027(4)
N3 0.104(6) 0.088(6) 0.074(5) 0.004(4) 0.020(4) -0.040(5)
N4 0.134(9) 0.100(9) 0.118(8) -0.007(7) 0.001(7) -0.055(7)
N5 0.083(5) 0.081(6) 0.061(5) 0.000(4) -0.019(4) -0.023(4)
N6 0.070(5) 0.091(6) 0.056(4) 0.008(4) -0.001(4) -0.034(4)
K1 0.0998(17) 0.0923(19) 0.0804(16) 0.0170(13) 0.0059(12) -0.0245(14)
C11 0.088(7) 0.104(9) 0.065(6) -0.002(6) -0.012(6) -0.020(6)
C12 0.103(9) 0.129(11) 0.084(8) -0.012(7) -0.003(7) -0.043(8)
C13 0.123(10) 0.125(10) 0.067(7) -0.009(7) -0.027(7) -0.037(8)
C14 0.091(8) 0.100(9) 0.103(9) 0.001(7) -0.039(7) -0.025(6)
C15 0.066(6) 0.076(7) 0.072(6) -0.004(5) -0.015(5) -0.018(5)
C16 0.060(6) 0.060(6) 0.077(6) -0.003(5) -0.005(5) -0.017(5)
C17 0.083(7) 0.087(8) 0.104(9) -0.021(7) -0.006(6) -0.035(6)
C18 0.083(7) 0.094(8) 0.103(9) -0.001(7) 0.013(6) -0.052(6)
C19 0.171(15) 0.094(12) 0.184(17) -0.050(12) 0.003(12) -0.010(11)
C20 0.174(18) 0.063(12) 0.30(3) 0.002(14) -0.035(17) -0.010(12)
C21 0.194(19) 0.068(12) 0.27(3) 0.004(13) -0.004(16) -0.056(12)
C22 0.135(12) 0.083(10) 0.184(15) 0.030(10) -0.004(10) -0.030(9)
C23 0.130(11) 0.079(10) 0.136(11) 0.001(9) -0.020(9) -0.044(9)
C24 0.089(7) 0.078(8) 0.085(7) 0.013(6) 0.000(6) -0.043(6)
C25 0.118(10) 0.118(11) 0.101(9) 0.017(8) 0.004(7) -0.059(8)
C26 0.097(8) 0.116(10) 0.066(6) 0.007(6) 0.001(5) -0.041(7)
O40 0.095(6) 0.180(10) 0.132(8) 0.020(7) -0.004(5) -0.046(7)
C41 0.125(12) 0.230(19) 0.099(10) -0.025(11) 0.001(8) -0.069(13)
C42 0.105(11) 0.213(19) 0.175(16) 0.066(14) -0.032(11) -0.061(12)
C43 0.158(17) 0.140(18) 0.39(4) 0.009(18) 0.058(19) -0.034(14)
C44 0.175(19) 0.110(16) 0.44(4) 0.077(18) 0.06(2) -0.014(14)
C90 0.50(10) 0.18(4) 0.58(11) 0.27(6) 0.45(10) 0.25(6)
O90 0.60(7) 0.11(2) 0.47(6) 0.19(3) 0.00(5) 0.11(3)

loop_
_atom_type_symbol
_atom_type_description
_atom_type_scat_dispersion_real
_atom_type_scat_dispersion_imag
_atom_type_scat_source
C C 0.0033 0.0016 'International Tables Vol C Tables 4.2.6.8 and 6.1.1.4'
H H 0.0000 0.0000 'International Tables Vol C Tables 4.2.6.8 and 6.1.1.4'
N N 0.0061 0.0033 'International Tables Vol C Tables 4.2.6.8 and 6.1.1.4'
O O 0.0106 0.0060 'International Tables Vol C Tables 4.2.6.8 and 6.1.1.4'
K K 0.2009 0.2494 'International Tables Vol C Tables 4.2.6.8 and 6.1.1.4'
Mn Mn 0.3368 0.7283 'International Tables Vol C Tables 4.2.6.8 and 6.1.1.4'

loop_
_exptl_crystal_face_index_h
_exptl_crystal_face_index_k
_exptl_crystal_face_index_l
_exptl_crystal_face_perp_dist
_exptl_oxdiff_crystal_face_indexfrac_h
_exptl_oxdiff_crystal_face_indexfrac_k
_exptl_oxdiff_crystal_face_indexfrac_l
_exptl_oxdiff_crystal_face_x
_exptl_oxdiff_crystal_face_y
_exptl_oxdiff_crystal_face_z
-13 0 -1 0.0436 -12.9952 0.0000 -0.9990 0.5784 0.7612 -0.2187
0 16 0 0.0743 0.0016 15.9945 0.0006 -0.6463 0.7012 -0.2240
13 0 0 0.0570 12.9951 -0.0000 -0.0008 -0.5828 -0.7507 0.2720
-1 2 18 0.1507 -0.9983 1.9988 17.9954 0.0435 -0.0441 -1.0074
1 -2 -18 0.1470 0.9983 -1.9988 -17.9954 -0.0435 0.0441 1.0074
-5 -16 -4 0.0661 -5.0000 -15.9944 -3.9992 0.8528 -0.3704 0.3324
-11 -2 -13 0.1093 -10.9969 -1.9989 -12.9960 0.5166 0.6844 0.4901
-5 -16 2 0.0666 -4.9996 -15.9945 1.9992 0.8793 -0.4335 0.0129
-9 8 -9 0.0921 -8.9964 7.9975 -8.9968 0.0406 0.9651 0.1789
1 -16 -1 0.0483 0.9980 -15.9944 -1.0004 0.5970 -0.7484 0.2982

loop_
_geom_angle_atom_site_label_1
_geom_angle_atom_site_label_2
_geom_angle_atom_site_label_3
_geom_angle
_geom_angle_site_symmetry_1
_geom_angle_site_symmetry_3
C3 Mn1 C2 90.2(5) . .
C3 Mn1 C1 89.9(5) . .
C2 Mn1 C1 90.0(4) . .
C3 Mn1 N2 89.0(4) . .
C2 Mn1 N2 175.5(4) . .
C1 Mn1 N2 94.5(4) . .
C3 Mn1 N6 178.9(4) . .
C2 Mn1 N6 90.5(4) . .
C1 Mn1 N6 89.3(3) . .
N2 Mn1 N6 90.4(3) . .
C3 Mn1 N1 95.4(4) . .
C2 Mn1 N1 98.1(4) . .
C1 Mn1 N1 170.3(3) . .
N2 Mn1 N1 77.5(3) . .
N6 Mn1 N1 85.3(3) . .
O1 C1 Mn1 176.5(9) . .
C1 O1 K1 102.4(7) . 2_757
O2 C2 Mn1 177.7(9) . .
O3 C3 Mn1 176.1(12) . .
C15 N1 C11 115.9(8) . .
C15 N1 Mn1 116.3(6) . .
C11 N1 Mn1 127.6(7) . .
C16 N2 N3 109.6(7) . .
C16 N2 Mn1 117.8(6) . .
N3 N2 Mn1 132.1(7) . .
N2 N3 C18 104.3(8) . .
N2 N3 K1 135.8(6) . 2_757
C18 N3 K1 119.3(6) . 2_757
N2 N3 K1 95.0(5) . .
C18 N3 K1 87.0(6) . .
K1 N3 K1 94.3(2) 2_757 .
C23 N4 C19 118.4(12) . .
C23 N4 K1 116.9(9) . .
C19 N4 K1 124.6(10) . .
N6 N5 C24 107.4(8) . .
N6 N5 K1 132.8(6) . .
C24 N5 K1 115.5(6) . .
C26 N6 N5 109.0(8) . .
C26 N6 Mn1 125.8(8) . .
N5 N6 Mn1 124.7(5) . .
N5 K1 N4 63.0(3) . .
N5 K1 O40 114.5(3) . .
N4 K1 O40 86.1(3) . .
N5 K1 N3 106.6(2) . 2_757
N4 K1 N3 96.6(3) . 2_757
O40 K1 N3 134.7(3) . 2_757
N5 K1 N3 83.8(2) . .
N4 K1 N3 146.1(3) . .
O40 K1 N3 115.9(3) . .
N3 K1 N3 85.7(2) 2_757 .
N5 K1 C18 101.9(3) . .
N4 K1 C18 161.3(3) . .
O40 K1 C18 91.0(3) . .
N3 K1 C18 98.5(3) 2_757 .
N3 K1 C18 26.3(2) . .
N5 K1 O1 167.2(3) . 2_757
N4 K1 O1 129.7(3) . 2_757
O40 K1 O1 70.2(2) . 2_757
N3 K1 O1 73.9(2) 2_757 2_757
N3 K1 O1 83.5(2) . 2_757
C18 K1 O1 65.6(2) . 2_757
N5 K1 C24 20.7(2) . .
N4 K1 C24 43.2(3) . .
O40 K1 C24 102.2(3) . .
N3 K1 C24 110.4(2) 2_757 .
N3 K1 C24 104.4(2) . .
C18 K1 C24 120.2(3) . .
O1 K1 C24 171.1(2) 2_757 .
N5 K1 K1 96.90(19) . 2_757
N4 K1 K1 130.4(3) . 2_757
O40 K1 K1 141.0(2) . 2_757
N3 K1 K1 43.16(17) 2_757 2_757
N3 K1 K1 42.53(18) . 2_757
C18 K1 K1 59.0(2) . 2_757
O1 K1 K1 74.60(15) 2_757 2_757
C24 K1 K1 114.0(2) . 2_757
C12 C11 N1 124.7(10) . .
C13 C12 C11 118.1(10) . .
C12 C13 C14 121.3(11) . .
C13 C14 C15 117.4(10) . .
N1 C15 C14 122.5(9) . .
N1 C15 C16 112.5(8) . .
C14 C15 C16 125.0(9) . .
N2 C16 C17 109.8(9) . .
N2 C16 C15 115.7(8) . .
C17 C16 C15 134.5(10) . .
C18 C17 C16 104.1(9) . .
C17 C18 N3 112.2(9) . .
C17 C18 K1 105.4(7) . .
N3 C18 K1 66.8(5) . .
C20 C19 N4 121.4(17) . .
C19 C20 C21 119.4(17) . .
C22 C21 C20 120.0(15) . .
C21 C22 C23 118.1(14) . .
N4 C23 C22 122.2(13) . .
N4 C23 C24 120.0(11) . .
C22 C23 C24 117.8(13) . .
N5 C24 C25 108.4(10) . .
N5 C24 C23 121.4(9) . .
C25 C24 C23 130.2(11) . .
N5 C24 K1 43.7(4) . .
C25 C24 K1 147.5(8) . .
C23 C24 K1 79.8(6) . .
C26 C25 C24 105.3(10) . .
N6 C26 C25 109.8(10) . .
C41 O40 C44 106.5(12) . .
C41 O40 K1 122.3(10) . .
C44 O40 K1 122.0(12) . .
O40 C41 C42 105.0(13) . .
C41 C42 C43 105.6(13) . .
C44 C43 C42 105.7(16) . .
C43 C44 O40 108.8(15) . .

loop_
_geom_bond_atom_site_label_1
_geom_bond_atom_site_label_2
_geom_bond_distance
_geom_bond_site_symmetry_2
Mn1 C3 1.766(13) .
Mn1 C2 1.782(10) .
Mn1 C1 1.807(12) .
Mn1 N2 2.009(7) .
Mn1 N6 2.037(8) .
Mn1 N1 2.059(8) .
C1 O1 1.141(11) .
O1 K1 3.249(9) 2_757
C2 O2 1.163(10) .
C3 O3 1.138(11) .
N1 C15 1.357(10) .
N1 C11 1.357(11) .
N2 C16 1.320(11) .
N2 N3 1.366(9) .
N3 C18 1.376(12) .
N3 K1 2.823(9) 2_757
N3 K1 2.857(8) .
N4 C23 1.319(14) .
N4 C19 1.379(15) .
N4 K1 2.789(10) .
N5 N6 1.356(9) .
N5 C24 1.388(11) .
N5 K1 2.709(8) .
N6 C26 1.346(11) .
K1 O40 2.789(9) .
K1 N3 2.823(9) 2_757
K1 C18 3.105(10) .
K1 O1 3.249(9) 2_757
K1 C24 3.535(9) .
K1 K1 4.165(5) 2_757
C11 C12 1.356(13) .
C12 C13 1.347(14) .
C13 C14 1.377(14) .
C14 C15 1.400(13) .
C15 C16 1.451(12) .
C16 C17 1.394(12) .
C17 C18 1.334(14) .
C19 C20 1.32(2) .
C20 C21 1.37(2) .
C21 C22 1.359(19) .
C22 C23 1.372(16) .
C23 C24 1.483(15) .
C24 C25 1.396(13) .
C25 C26 1.383(14) .
O40 C41 1.389(15) .
O40 C44 1.447(17) .
C41 C42 1.469(18) .
C42 C43 1.492(19) .
C43 C44 1.38(2) .
C90 O90 1.3517 .
